data_7117313
loop_
_publ_author_name
'Ahmed Kamal'
'Chada Narsimha Reddy'
'Malasala Satyaveni'
'D. Chandrasekhar'
'Jagadeesh Babu Nanubolu'
'Kiran Kumar Singarapud'
'Ram Awatar Maurya'

_publ_section_title
;
 Cu(OAc)2-Et3N mediated oxidative coupling of alpha-azido ketones with
 pyridinium ylides: utilizing in situ generated imines for regioselective
 synthesis of imidazo[1,2-a]pyridines
;
_journal_name_full Chem.Commun.
_journal_page_first 10475
_journal_paper_doi 10.1039/C5cc00815H
_journal_volume 51
_journal_year 2015
_chemical_formula_moiety 'C23 H16 N2 O3'
_chemical_formula_sum 'C23 H16 N2 O3'
_chemical_formula_weight 368.38
_chemical_name_systematic
; 
 6-acetylimidazo[1,2-a]pyridine-2,3-diyl)bis(phenylmethanone)
;
_space_group_IT_number 15
_symmetry_cell_setting monoclinic
_symmetry_space_group_name_Hall '-C 2yc'
_symmetry_space_group_name_H-M 'C 1 2/c 1'
_atom_sites_solution_hydrogens geom
_atom_sites_solution_primary direct
_atom_sites_solution_secondary difmap
_audit_creation_method SHELXL-97
_audit_update_record
;
2014-12-16 deposited with the CCDC.
2015-05-22 downloaded from the CCDC.
;
_cell_angle_alpha 90.00
_cell_angle_beta 97.035(2)
_cell_angle_gamma 90.00
_cell_formula_units_Z 8
_cell_length_a 26.382(3)
_cell_length_b 8.7432(9)
_cell_length_c 15.9370(16)
_cell_measurement_reflns_used 7483
_cell_measurement_temperature 293(2)
_cell_measurement_theta_max 27.40
_cell_measurement_theta_min 2.46
_cell_volume 3648.4(7)
_computing_cell_refinement 'Bruker SMART'
_computing_data_collection 'Bruker SMART'
_computing_data_reduction 'Bruker SAINT'
_computing_molecular_graphics 'Bruker SHELXTL'
_computing_publication_material 'Bruker SHELXTL'
_computing_structure_refinement 'SHELXL-97 (Sheldrick, 1997)'
_computing_structure_solution 'SHELXS-97 (Sheldrick, 1990)'
_diffrn_ambient_temperature 293(2)
_diffrn_measured_fraction_theta_full 1.000
_diffrn_measured_fraction_theta_max 1.000
_diffrn_measurement_device_type 'CCD area detector'
_diffrn_measurement_method 'phi and omega scans'
_diffrn_radiation_monochromator graphite
_diffrn_radiation_source 'fine-focus sealed tube'
_diffrn_radiation_type MoK\a
_diffrn_radiation_wavelength 0.71073
_diffrn_reflns_av_R_equivalents 0.0187
_diffrn_reflns_av_sigmaI/netI 0.0129
_diffrn_reflns_limit_h_max 31
_diffrn_reflns_limit_h_min -31
_diffrn_reflns_limit_k_max 10
_diffrn_reflns_limit_k_min -10
_diffrn_reflns_limit_l_max 18
_diffrn_reflns_limit_l_min -18
_diffrn_reflns_number 16935
_diffrn_reflns_theta_full 25.00
_diffrn_reflns_theta_max 25.00
_diffrn_reflns_theta_min 1.56
_exptl_absorpt_coefficient_mu 0.090
_exptl_absorpt_correction_T_max 0.9822
_exptl_absorpt_correction_T_min 0.9623
_exptl_absorpt_correction_type multi-scan
_exptl_absorpt_process_details 'Bruker AXS SADABS program'
_exptl_crystal_density_diffrn 1.341
_exptl_crystal_density_method 'not measured'
_exptl_crystal_description block
_exptl_crystal_F_000 1536
_exptl_crystal_size_max 0.43
_exptl_crystal_size_mid 0.31
_exptl_crystal_size_min 0.20
_refine_diff_density_max 0.154
_refine_diff_density_min -0.120
_refine_diff_density_rms 0.027
_refine_ls_extinction_method none
_refine_ls_goodness_of_fit_ref 1.040
_refine_ls_hydrogen_treatment constr
_refine_ls_matrix_type full
_refine_ls_number_parameters 254
_refine_ls_number_reflns 3226
_refine_ls_number_restraints 0
_refine_ls_restrained_S_all 1.040
_refine_ls_R_factor_all 0.0409
_refine_ls_R_factor_gt 0.0341
_refine_ls_shift/su_max 0.000
_refine_ls_shift/su_mean 0.000
_refine_ls_structure_factor_coef Fsqd
_refine_ls_weighting_details 'calc w=1/[\s^2^(Fo^2^)+(0.0540P)^2^+1.1122P] where P=(Fo^2^+2Fc^2^)/3'
_refine_ls_weighting_scheme calc
_refine_ls_wR_factor_gt 0.0940
_refine_ls_wR_factor_ref 0.1009
_reflns_number_gt 2751
_reflns_number_total 3226
_reflns_threshold_expression >2sigma(I)
_cod_data_source_file c5cc00815h2.cif
_cod_data_source_block ay05m
_cod_original_cell_volume 3648.4(6)
_cod_original_sg_symbol_H-M 'C2/c  '
_cod_database_code 7117313

loop_
_symmetry_equiv_pos_as_xyz
'x, y, z'
'-x, y, -z+1/2'
'x+1/2, y+1/2, z'
'-x+1/2, y+1/2, -z+1/2'
'-x, -y, -z'
'x, -y, z-1/2'
'-x+1/2, -y+1/2, -z'
'x+1/2, -y+1/2, z-1/2'

loop_
_atom_site_label
_atom_site_type_symbol
_atom_site_fract_x
_atom_site_fract_y
_atom_site_fract_z
_atom_site_U_iso_or_equiv
_atom_site_adp_type
_atom_site_occupancy
_atom_site_symmetry_multiplicity
_atom_site_calc_flag
_atom_site_refinement_flags
_atom_site_disorder_assembly
_atom_site_disorder_group
O3 O 0.37173(4) 0.51950(13) 0.22665(6) 0.0680(3) Uani 1 1 d . . .
N1 N 0.46838(4) 0.84659(12) 0.12637(7) 0.0488(3) Uani 1 1 d . . .
C17 C 0.38796(5) 0.90572(15) 0.18830(8) 0.0484(3) Uani 1 1 d . . .
O2 O 0.40479(4) 1.02507(12) 0.22061(7) 0.0648(3) Uani 1 1 d . . .
C19 C 0.30592(5) 0.78782(15) 0.11932(8) 0.0520(3) Uani 1 1 d . . .
H19 H 0.3230 0.7483 0.0765 0.062 Uiso 1 1 calc R . .
C10 C 0.38131(5) 0.52841(15) 0.15393(9) 0.0522(3) Uani 1 1 d . . .
C4 C 0.49226(5) 0.98617(16) 0.12947(8) 0.0514(3) Uani 1 1 d . . .
H4 H 0.4774 1.0703 0.1525 0.062 Uiso 1 1 calc R . .
N2 N 0.45969(4) 0.59652(13) 0.09475(8) 0.0595(3) Uani 1 1 d . . .
C11 C 0.35852(5) 0.42421(15) 0.08651(9) 0.0497(3) Uani 1 1 d . . .
C7 C 0.48957(5) 0.71893(15) 0.09192(9) 0.0551(3) Uani 1 1 d . . .
C18 C 0.33259(5) 0.86992(15) 0.18506(8) 0.0477(3) Uani 1 1 d . . .
C3 C 0.53792(5) 1.00055(16) 0.09860(9) 0.0542(3) Uani 1 1 d . . .
C9 C 0.41889(5) 0.64541(15) 0.13147(9) 0.0507(3) Uani 1 1 d . . .
C8 C 0.42169(5) 0.80005(15) 0.15107(8) 0.0480(3) Uani 1 1 d . . .
O1 O 0.60477(5) 1.15940(14) 0.06830(9) 0.0865(4) Uani 1 1 d . . .
C16 C 0.33732(5) 0.28686(16) 0.10915(10) 0.0592(4) Uani 1 1 d . . .
H16 H 0.3391 0.2596 0.1658 0.071 Uiso 1 1 calc R . .
C12 C 0.35573(5) 0.46252(16) 0.00137(9) 0.0556(3) Uani 1 1 d . . .
H12 H 0.3700 0.5537 -0.0145 0.067 Uiso 1 1 calc R . .
C6 C 0.53639(5) 0.73395(18) 0.05978(11) 0.0664(4) Uani 1 1 d . . .
H6 H 0.5513 0.6501 0.0365 0.080 Uiso 1 1 calc R . .
C23 C 0.30598(6) 0.93204(17) 0.24694(9) 0.0578(4) Uani 1 1 d . . .
H23 H 0.3233 0.9891 0.2907 0.069 Uiso 1 1 calc R . .
C20 C 0.25401(5) 0.76472(17) 0.11747(10) 0.0596(4) Uani 1 1 d . . .
H20 H 0.2364 0.7081 0.0739 0.072 Uiso 1 1 calc R . .
C22 C 0.25425(6) 0.9098(2) 0.24396(10) 0.0664(4) Uani 1 1 d . . .
H22 H 0.2367 0.9521 0.2855 0.080 Uiso 1 1 calc R . .
C21 C 0.22826(6) 0.82513(18) 0.17982(10) 0.0633(4) Uani 1 1 d . . .
H21 H 0.1933 0.8088 0.1786 0.076 Uiso 1 1 calc R . .
C13 C 0.33183(6) 0.36603(19) -0.05975(10) 0.0653(4) Uani 1 1 d . . .
H13 H 0.3298 0.3921 -0.1166 0.078 Uiso 1 1 calc R . .
C1 C 0.56588(6) 1.14979(17) 0.10165(10) 0.0618(4) Uani 1 1 d . . .
C5 C 0.55976(5) 0.87201(17) 0.06296(10) 0.0640(4) Uani 1 1 d . . .
H5 H 0.5907 0.8825 0.0413 0.077 Uiso 1 1 calc R . .
C2 C 0.54610(7) 1.28332(18) 0.14564(11) 0.0746(5) Uani 1 1 d . . .
H2A H 0.5698 1.3666 0.1462 0.112 Uiso 1 1 calc R . .
H2B H 0.5420 1.2554 0.2027 0.112 Uiso 1 1 calc R . .
H2C H 0.5137 1.3141 0.1164 0.112 Uiso 1 1 calc R . .
C15 C 0.31378(6) 0.19155(18) 0.04800(11) 0.0689(4) Uani 1 1 d . . .
H15 H 0.2997 0.0998 0.0635 0.083 Uiso 1 1 calc R . .
C14 C 0.31092(6) 0.23059(19) -0.03567(11) 0.0690(4) Uani 1 1 d . . .
H14 H 0.2948 0.1653 -0.0766 0.083 Uiso 1 1 calc R . .

loop_
_atom_site_aniso_label
_atom_site_aniso_U_11
_atom_site_aniso_U_22
_atom_site_aniso_U_33
_atom_site_aniso_U_23
_atom_site_aniso_U_13
_atom_site_aniso_U_12
O3 0.0765(7) 0.0698(7) 0.0598(6) 0.0074(5) 0.0171(5) 0.0008(5)
N1 0.0424(6) 0.0471(6) 0.0572(6) 0.0007(5) 0.0071(5) 0.0053(5)
C17 0.0494(7) 0.0521(7) 0.0434(6) -0.0028(6) 0.0049(5) 0.0064(6)
O2 0.0573(6) 0.0671(7) 0.0704(6) -0.0215(5) 0.0092(5) -0.0004(5)
C19 0.0512(7) 0.0535(8) 0.0509(7) -0.0014(6) 0.0054(6) 0.0105(6)
C10 0.0473(7) 0.0492(7) 0.0616(8) 0.0092(6) 0.0134(6) 0.0106(6)
C4 0.0490(7) 0.0486(7) 0.0556(8) 0.0000(6) 0.0025(6) 0.0030(6)
N2 0.0485(6) 0.0470(6) 0.0857(9) -0.0003(6) 0.0191(6) 0.0064(5)
C11 0.0425(7) 0.0462(7) 0.0627(8) 0.0069(6) 0.0154(6) 0.0075(5)
C7 0.0454(7) 0.0489(8) 0.0722(9) -0.0003(6) 0.0120(6) 0.0091(6)
C18 0.0481(7) 0.0475(7) 0.0483(7) 0.0028(6) 0.0088(5) 0.0094(5)
C3 0.0465(7) 0.0558(8) 0.0591(8) 0.0065(6) 0.0019(6) 0.0016(6)
C9 0.0442(7) 0.0489(7) 0.0597(8) 0.0029(6) 0.0099(6) 0.0069(6)
C8 0.0417(7) 0.0510(7) 0.0518(7) 0.0018(6) 0.0079(5) 0.0049(5)
O1 0.0728(8) 0.0774(8) 0.1139(10) 0.0078(7) 0.0300(7) -0.0152(6)
C16 0.0571(8) 0.0520(8) 0.0703(9) 0.0121(7) 0.0156(7) 0.0047(6)
C12 0.0530(8) 0.0520(8) 0.0646(9) 0.0086(7) 0.0181(7) 0.0065(6)
C6 0.0480(8) 0.0569(9) 0.0977(12) 0.0000(8) 0.0225(7) 0.0104(7)
C23 0.0588(8) 0.0619(9) 0.0545(8) -0.0043(7) 0.0148(6) 0.0050(7)
C20 0.0546(8) 0.0585(8) 0.0636(9) 0.0032(7) -0.0014(7) 0.0015(7)
C22 0.0600(9) 0.0761(10) 0.0676(9) -0.0006(8) 0.0251(7) 0.0089(8)
C21 0.0472(8) 0.0693(9) 0.0747(10) 0.0132(8) 0.0130(7) 0.0037(7)
C13 0.0618(9) 0.0722(10) 0.0628(9) 0.0028(8) 0.0110(7) 0.0137(8)
C1 0.0556(8) 0.0607(9) 0.0675(9) 0.0124(7) 0.0016(7) -0.0036(7)
C5 0.0442(8) 0.0638(9) 0.0861(11) 0.0068(8) 0.0162(7) 0.0053(7)
C2 0.0794(11) 0.0553(9) 0.0878(12) 0.0038(8) 0.0047(9) -0.0092(8)
C15 0.0634(9) 0.0517(8) 0.0924(12) 0.0036(8) 0.0128(8) -0.0051(7)
C14 0.0576(9) 0.0649(10) 0.0832(11) -0.0094(8) 0.0034(8) 0.0037(7)

loop_
_atom_type_symbol
_atom_type_description
_atom_type_scat_dispersion_real
_atom_type_scat_dispersion_imag
_atom_type_scat_source
C C 0.0033 0.0016 'International Tables Vol C Tables 4.2.6.8 and 6.1.1.4'
H H 0.0000 0.0000 'International Tables Vol C Tables 4.2.6.8 and 6.1.1.4'
N N 0.0061 0.0033 'International Tables Vol C Tables 4.2.6.8 and 6.1.1.4'
O O 0.0106 0.0060 'International Tables Vol C Tables 4.2.6.8 and 6.1.1.4'

loop_
_geom_angle_atom_site_label_1
_geom_angle_atom_site_label_2
_geom_angle_atom_site_label_3
_geom_angle
_geom_angle_site_symmetry_1
_geom_angle_site_symmetry_3
C4 N1 C7 121.55(11) . .
C4 N1 C8 131.70(11) . .
C7 N1 C8 106.73(11) . .
O2 C17 C8 120.26(12) . .
O2 C17 C18 119.87(11) . .
C8 C17 C18 119.85(12) . .
C20 C19 C18 120.08(13) . .
O3 C10 C11 122.57(13) . .
O3 C10 C9 119.43(13) . .
C11 C10 C9 117.97(12) . .
C3 C4 N1 119.47(13) . .
C7 N2 C9 105.39(11) . .
C12 C11 C16 119.09(14) . .
C12 C11 C10 121.91(12) . .
C16 C11 C10 118.94(12) . .
N2 C7 N1 111.29(11) . .
N2 C7 C6 129.74(13) . .
N1 C7 C6 118.97(13) . .
C19 C18 C23 118.98(13) . .
C19 C18 C17 122.63(11) . .
C23 C18 C17 118.18(12) . .
C4 C3 C5 119.60(13) . .
C4 C3 C1 121.53(13) . .
C5 C3 C1 118.87(13) . .
N2 C9 C8 112.41(12) . .
N2 C9 C10 118.13(11) . .
C8 C9 C10 129.05(12) . .
C9 C8 N1 104.15(11) . .
C9 C8 C17 133.68(12) . .
N1 C8 C17 122.17(12) . .
C15 C16 C11 120.11(14) . .
C13 C12 C11 120.39(14) . .
C5 C6 C7 119.22(14) . .
C22 C23 C18 120.41(14) . .
C21 C20 C19 120.29(14) . .
C23 C22 C21 120.32(14) . .
C22 C21 C20 119.89(14) . .
C14 C13 C12 119.42(15) . .
O1 C1 C2 121.02(15) . .
O1 C1 C3 119.03(15) . .
C2 C1 C3 119.95(13) . .
C6 C5 C3 121.19(13) . .
C14 C15 C16 120.43(15) . .
C15 C14 C13 120.55(16) . .

loop_
_geom_bond_atom_site_label_1
_geom_bond_atom_site_label_2
_geom_bond_distance
_geom_bond_site_symmetry_2
O3 C10 1.2185(16) .
N1 C4 1.3715(17) .
N1 C7 1.3910(16) .
N1 C8 1.3988(16) .
C17 O2 1.2228(16) .
C17 C8 1.4583(18) .
C17 C18 1.4888(18) .
C19 C20 1.3811(19) .
C19 C18 1.3884(19) .
C10 C11 1.479(2) .
C10 C9 1.4983(19) .
C4 C3 1.3616(19) .
N2 C7 1.3332(18) .
N2 C9 1.3557(17) .
C11 C12 1.3907(19) .
C11 C16 1.3908(19) .
C7 C6 1.4001(19) .
C18 C23 1.3891(18) .
C3 C5 1.413(2) .
C3 C1 1.497(2) .
C9 C8 1.3875(19) .
O1 C1 1.2150(18) .
C16 C15 1.372(2) .
C12 C13 1.381(2) .
C6 C5 1.354(2) .
C23 C22 1.374(2) .
C20 C21 1.376(2) .
C22 C21 1.375(2) .
C13 C14 1.380(2) .
C1 C2 1.489(2) .
C15 C14 1.369(2) .
